data_4346574
loop_
_publ_author_name
'Kelley, Steven P.'
'Rogers, Robin D.'

_publ_section_title
;
 Isolation of Uranyl Dicyanamide Complexes from N-Donor Ionic Liquids.
;
_journal_issue 21
_journal_name_full 'Inorganic chemistry'
_journal_page_first 10323
_journal_page_last 10334
_journal_paper_doi 10.1021/acs.inorgchem.5b01699
_journal_volume 54
_journal_year 2015
_chemical_formula_sum 'C17 H21 N7 O9 U2'
_chemical_formula_weight 943.47
_space_group_crystal_system triclinic
_space_group_IT_number 2
_space_group_name_Hall '-P 1'
_space_group_name_H-M_alt 'P -1'
_atom_sites_solution_hydrogens geom
_atom_sites_solution_primary direct
_atom_sites_solution_secondary difmap
_audit_creation_method SHELXL-2014/7
_cell_angle_alpha 102.123(5)
_cell_angle_beta 96.577(6)
_cell_angle_gamma 103.460(5)
_cell_formula_units_Z 2
_cell_length_a 10.0087(8)
_cell_length_b 10.6432(8)
_cell_length_c 12.4241(10)
_cell_measurement_reflns_used 2921
_cell_measurement_temperature 173(2)
_cell_measurement_theta_max 24.82
_cell_measurement_theta_min 2.31
_cell_volume 1239.69(18)
_computing_cell_refinement 'Bruker SAINT'
_computing_data_collection 'Bruker APEX2'
_computing_data_reduction 'Bruker SAINT'
_computing_molecular_graphics 'Bruker SHELXTL'
_computing_publication_material 'Bruker SHELXTL'
_computing_structure_refinement 'SHELXL-2014/7 (Sheldrick, 2014)'
_computing_structure_solution 'SHELXS-97 (Sheldrick, 2008)'
_diffrn_ambient_temperature 173(2)
_diffrn_measured_fraction_theta_full 0.975
_diffrn_measured_fraction_theta_max 0.970
_diffrn_measurement_device_type 'Bruker APEX-II CCD'
_diffrn_measurement_method '\f and \w scans'
_diffrn_radiation_type MoK\a
_diffrn_radiation_wavelength 0.71073
_diffrn_reflns_av_R_equivalents 0.0769
_diffrn_reflns_av_unetI/netI 0.0764
_diffrn_reflns_Laue_measured_fraction_full 0.975
_diffrn_reflns_Laue_measured_fraction_max 0.970
_diffrn_reflns_limit_h_max 12
_diffrn_reflns_limit_h_min -12
_diffrn_reflns_limit_k_max 12
_diffrn_reflns_limit_k_min -12
_diffrn_reflns_limit_l_max 15
_diffrn_reflns_limit_l_min -15
_diffrn_reflns_number 16262
_diffrn_reflns_point_group_measured_fraction_full 0.975
_diffrn_reflns_point_group_measured_fraction_max 0.970
_diffrn_reflns_theta_full 25.242
_diffrn_reflns_theta_max 25.584
_diffrn_reflns_theta_min 2.029
_exptl_absorpt_coefficient_mu 13.106
_exptl_absorpt_correction_T_max 0.7452
_exptl_absorpt_correction_T_min 0.5279
_exptl_absorpt_correction_type multi-scan
_exptl_absorpt_process_details 'Bruker AXScale'
_exptl_crystal_colour yellow
_exptl_crystal_density_diffrn 2.528
_exptl_crystal_density_method 'not measured'
_exptl_crystal_description Prism
_exptl_crystal_F_000 856
_exptl_crystal_size_max 0.070
_exptl_crystal_size_mid 0.040
_exptl_crystal_size_min 0.030
_refine_diff_density_max 1.606
_refine_diff_density_min -1.824
_refine_diff_density_rms 0.278
_refine_ls_extinction_method none
_refine_ls_goodness_of_fit_ref 1.014
_refine_ls_hydrogen_treatment constr
_refine_ls_matrix_type full
_refine_ls_number_parameters 318
_refine_ls_number_reflns 4509
_refine_ls_number_restraints 0
_refine_ls_restrained_S_all 1.014
_refine_ls_R_factor_all 0.0692
_refine_ls_R_factor_gt 0.0337
_refine_ls_shift/su_max 0.001
_refine_ls_shift/su_mean 0.000
_refine_ls_structure_factor_coef Fsqd
_refine_ls_weighting_details 'w=1/[\s^2^(Fo^2^)+(0.0214P)^2^] where P=(Fo^2^+2Fc^2^)/3'
_refine_ls_weighting_scheme calc
_refine_ls_wR_factor_gt 0.0587
_refine_ls_wR_factor_ref 0.0731
_reflns_Friedel_coverage 0.000
_reflns_number_gt 3060
_reflns_number_total 4509
_reflns_threshold_expression 'I > 2\s(I)'
_cod_data_source_file ic5b01699_si_002.cif
_cod_data_source_block '[(C2CN)(C4CN)Im]2n[{(UO2)4(O)2(OAc)4(N(CN)2)2}n]'
_cod_original_cell_volume 1239.69(17)
_cod_database_code 4346574
_shelx_shelxl_version_number 2014/7
_shelx_space_group_comment
; 
The symmetry employed for this shelxl refinement is uniquely defined 
by the following loop, which should always be used as a source of 
symmetry information in preference to the above space-group names. 
They are only intended as comments. 
;
_shelx_estimated_absorpt_t_min 0.461
_shelx_estimated_absorpt_t_max 0.695

loop_
_space_group_symop_operation_xyz
'x, y, z'
'-x, -y, -z'

loop_
_atom_site_label
_atom_site_type_symbol
_atom_site_fract_x
_atom_site_fract_y
_atom_site_fract_z
_atom_site_U_iso_or_equiv
_atom_site_adp_type
_atom_site_occupancy
_atom_site_site_symmetry_order
_atom_site_calc_flag
_atom_site_refinement_flags_posn
_atom_site_refinement_flags_adp
U1 U 0.25560(4) 0.00386(3) 0.28531(3) 0.02077(12) Uani 1 1 d . .
U2 U 0.41451(4) -0.18192(3) 0.48427(3) 0.02029(11) Uani 1 1 d . .
O1 O 0.3484(7) -0.0263(6) 0.1750(5) 0.0317(17) Uani 1 1 d . .
O2 O 0.1479(6) 0.0307(6) 0.3863(5) 0.0265(16) Uani 1 1 d . .
O3 O 0.5350(7) -0.2331(6) 0.4006(6) 0.0301(17) Uani 1 1 d . .
O4 O 0.2848(7) -0.1433(6) 0.5641(5) 0.0289(16) Uani 1 1 d . .
O5 O 0.4238(7) -0.0020(5) 0.4105(5) 0.0259(16) Uani 1 1 d . .
O6 O 0.2315(7) -0.2185(6) 0.3047(5) 0.0291(17) Uani 1 1 d . .
O7 O 0.2436(7) -0.3954(6) 0.3632(5) 0.0307(17) Uani 1 1 d . .
O8 O 0.4004(7) -0.3798(6) 0.5692(6) 0.0351(18) Uani 1 1 d . .
O9 O 0.5870(7) -0.2198(6) 0.6445(5) 0.0328(18) Uani 1 1 d . .
N1 N -0.2776(8) -0.1852(7) 0.2439(6) 0.0247(19) Uani 1 1 d . .
N3 N -0.1485(8) -0.2629(7) 0.3522(6) 0.0246(19) Uani 1 1 d . .
N4 N -0.3906(13) 0.3692(9) 0.0242(9) 0.063(3) Uani 1 1 d . .
N5 N 0.0617(11) -0.3884(8) 0.6667(7) 0.042(2) Uani 1 1 d . .
N6 N 0.0401(9) -0.1381(7) 0.1494(7) 0.030(2) Uani 1 1 d . .
N7 N -0.1215(11) -0.2493(7) -0.0255(7) 0.044(3) Uani 1 1 d . .
N8 N -0.1551(10) -0.1534(8) -0.1851(8) 0.041(2) Uani 1 1 d . .
C2 C -0.1921(10) -0.1573(9) 0.3393(8) 0.025(2) Uani 1 1 d . .
H2A H -0.1652 -0.0732 0.3919 0.029 Uiso 1 1 calc R U
C4 C -0.2126(11) -0.3650(9) 0.2579(8) 0.030(2) Uani 1 1 d . .
H4A H -0.2020 -0.4531 0.2433 0.036 Uiso 1 1 calc R U
C5 C -0.2920(11) -0.3168(8) 0.1914(9) 0.029(2) Uani 1 1 d . .
H5A H -0.3478 -0.3643 0.1211 0.035 Uiso 1 1 calc R U
C6 C -0.3534(10) -0.0956(9) 0.2077(8) 0.025(2) Uani 1 1 d . .
H6A H -0.3914 -0.0519 0.2711 0.030 Uiso 1 1 calc R U
H6B H -0.4328 -0.1478 0.1477 0.030 Uiso 1 1 calc R U
C7 C -0.2590(11) 0.0111(10) 0.1644(9) 0.035(3) Uani 1 1 d . .
H7A H -0.1749 0.0577 0.2216 0.041 Uiso 1 1 calc R U
H7B H -0.2286 -0.0317 0.0962 0.041 Uiso 1 1 calc R U
C8 C -0.3365(12) 0.1117(9) 0.1378(9) 0.035(3) Uani 1 1 d . .
H8A H -0.4260 0.0637 0.0875 0.042 Uiso 1 1 calc R U
H8B H -0.3575 0.1614 0.2078 0.042 Uiso 1 1 calc R U
C9 C -0.2515(12) 0.2089(9) 0.0828(9) 0.035(3) Uani 1 1 d . .
H9A H -0.1646 0.2607 0.1352 0.042 Uiso 1 1 calc R U
H9B H -0.2252 0.1586 0.0157 0.042 Uiso 1 1 calc R U
C10 C -0.3270(13) 0.3005(11) 0.0503(9) 0.042(3) Uani 1 1 d . .
C11 C -0.0517(11) -0.2706(9) 0.4470(8) 0.031(3) Uani 1 1 d . .
H11A H -0.0017 -0.1792 0.4908 0.037 Uiso 1 1 calc R U
H11B H 0.0183 -0.3149 0.4186 0.037 Uiso 1 1 calc R U
C12 C -0.1262(11) -0.3467(9) 0.5227(8) 0.029(2) Uani 1 1 d . .
H12A H -0.1837 -0.2945 0.5622 0.035 Uiso 1 1 calc R U
H12B H -0.1888 -0.4325 0.4774 0.035 Uiso 1 1 calc R U
C13 C -0.0226(12) -0.3720(9) 0.6052(9) 0.028(2) Uani 1 1 d . .
C14 C 0.2065(10) -0.3447(9) 0.2863(8) 0.025(2) Uani 1 1 d . .
C15 C 0.1338(13) -0.4302(9) 0.1741(8) 0.042(3) Uani 1 1 d . .
H15A H 0.0568 -0.3961 0.1471 0.063 Uiso 1 1 calc R U
H15B H 0.0971 -0.5218 0.1798 0.063 Uiso 1 1 calc R U
H15C H 0.1999 -0.4286 0.1216 0.063 Uiso 1 1 calc R U
C16 C 0.5062(11) -0.3391(9) 0.6400(8) 0.028(2) Uani 1 1 d . .
C17 C 0.5508(11) -0.4148(9) 0.7162(9) 0.033(3) Uani 1 1 d . .
H17A H 0.4867 -0.5042 0.6980 0.050 Uiso 1 1 calc R U
H17B H 0.5503 -0.3691 0.7933 0.050 Uiso 1 1 calc R U
H17C H 0.6453 -0.4219 0.7084 0.050 Uiso 1 1 calc R U
C18 C -0.0345(11) -0.1849(8) 0.0651(8) 0.025(2) Uani 1 1 d . .
C19 C -0.1334(11) -0.1927(8) -0.1073(8) 0.026(2) Uani 1 1 d . .

loop_
_atom_site_aniso_label
_atom_site_aniso_U_11
_atom_site_aniso_U_22
_atom_site_aniso_U_33
_atom_site_aniso_U_23
_atom_site_aniso_U_13
_atom_site_aniso_U_12
U1 0.0186(2) 0.0217(2) 0.0207(2) 0.00554(16) -0.00066(17) 0.00423(17)
U2 0.0177(2) 0.0176(2) 0.0229(2) 0.00526(15) -0.00077(17) 0.00135(16)
O1 0.023(4) 0.040(4) 0.030(4) 0.012(3) 0.003(3) 0.002(3)
O2 0.020(4) 0.039(4) 0.026(4) 0.012(3) 0.007(3) 0.012(3)
O3 0.024(4) 0.027(4) 0.039(4) 0.011(3) 0.009(3) 0.001(3)
O4 0.020(4) 0.029(4) 0.035(4) 0.010(3) 0.001(3) 0.001(3)
O5 0.027(4) 0.017(3) 0.028(4) 0.009(3) -0.006(3) -0.003(3)
O6 0.032(4) 0.019(3) 0.031(4) 0.005(3) -0.009(3) 0.004(3)
O7 0.032(4) 0.022(3) 0.029(4) 0.004(3) -0.005(3) -0.002(3)
O8 0.030(4) 0.021(4) 0.049(5) 0.018(3) -0.006(4) -0.005(3)
O9 0.033(4) 0.017(3) 0.038(4) 0.006(3) -0.006(3) -0.006(3)
N1 0.016(5) 0.028(4) 0.026(5) 0.002(3) -0.003(4) 0.006(4)
N3 0.018(5) 0.027(4) 0.029(5) 0.009(4) 0.001(4) 0.008(4)
N4 0.105(10) 0.038(6) 0.048(7) 0.016(5) 0.013(7) 0.022(6)
N5 0.054(7) 0.044(5) 0.027(5) 0.013(4) 0.002(5) 0.009(5)
N6 0.026(5) 0.025(4) 0.030(5) 0.002(4) -0.006(4) 0.000(4)
N7 0.077(8) 0.014(4) 0.024(5) 0.003(4) -0.008(5) -0.010(5)
N8 0.049(6) 0.026(5) 0.043(6) 0.015(4) -0.006(5) 0.003(4)
C2 0.019(6) 0.024(5) 0.031(6) 0.006(4) 0.010(5) 0.005(4)
C4 0.037(7) 0.017(5) 0.030(6) -0.001(4) 0.008(5) 0.004(5)
C5 0.032(6) 0.015(5) 0.034(6) -0.001(4) 0.004(5) 0.000(4)
C6 0.013(5) 0.037(6) 0.025(5) 0.004(4) -0.003(4) 0.011(4)
C7 0.032(7) 0.044(6) 0.034(6) 0.020(5) 0.010(5) 0.012(5)
C8 0.040(7) 0.039(6) 0.029(6) 0.014(5) 0.007(5) 0.011(5)
C9 0.042(7) 0.034(6) 0.028(6) 0.010(5) 0.010(5) 0.006(5)
C10 0.053(9) 0.038(6) 0.036(7) 0.021(5) 0.003(6) 0.004(6)
C11 0.025(6) 0.029(5) 0.042(7) 0.014(5) 0.000(5) 0.009(5)
C12 0.034(6) 0.021(5) 0.031(6) 0.006(4) 0.007(5) 0.005(5)
C13 0.036(7) 0.021(5) 0.026(6) 0.006(4) 0.013(5) 0.000(5)
C14 0.013(5) 0.021(5) 0.033(6) -0.001(4) 0.006(5) -0.002(4)
C15 0.064(9) 0.023(5) 0.028(6) -0.006(5) 0.009(6) 0.000(6)
C16 0.031(7) 0.029(6) 0.025(6) 0.006(4) 0.004(5) 0.011(5)
C17 0.027(6) 0.027(5) 0.050(7) 0.013(5) 0.001(5) 0.012(5)
C18 0.042(7) 0.009(4) 0.020(5) 0.002(4) 0.011(5) 0.002(4)
C19 0.038(7) 0.013(5) 0.025(6) 0.000(4) 0.015(5) 0.000(4)

loop_
_atom_type_symbol
_atom_type_description
_atom_type_scat_dispersion_real
_atom_type_scat_dispersion_imag
_atom_type_scat_source
C C 0.0033 0.0016 'International Tables Vol C Tables 4.2.6.8 and 6.1.1.4'
H H 0.0000 0.0000 'International Tables Vol C Tables 4.2.6.8 and 6.1.1.4'
N N 0.0061 0.0033 'International Tables Vol C Tables 4.2.6.8 and 6.1.1.4'
O O 0.0106 0.0060 'International Tables Vol C Tables 4.2.6.8 and 6.1.1.4'
U U -9.6767 9.6646 'International Tables Vol C Tables 4.2.6.8 and 6.1.1.4'

loop_
_geom_angle_atom_site_label_1
_geom_angle_atom_site_label_2
_geom_angle_atom_site_label_3
_geom_angle
_geom_angle_site_symmetry_1
_geom_angle_site_symmetry_3
O1 U1 O2 174.5(3) . .
O1 U1 O5 93.3(3) . .
O2 U1 O5 92.0(3) . .
O1 U1 O9 89.7(3) . 2_656
O2 U1 O9 93.4(3) . 2_656
O5 U1 O9 69.7(2) . 2_656
O1 U1 O6 90.4(3) . .
O2 U1 O6 90.2(3) . .
O5 U1 O6 69.6(2) . .
O9 U1 O6 139.3(2) 2_656 .
O1 U1 N6 86.7(3) . .
O2 U1 N6 88.2(3) . .
O5 U1 N6 143.6(2) . .
O9 U1 N6 146.7(2) 2_656 .
O6 U1 N6 73.9(2) . .
O1 U1 N8 87.6(3) . 2
O2 U1 N8 88.9(3) . 2
O5 U1 N8 144.5(2) . 2
O9 U1 N8 74.8(2) 2_656 2
O6 U1 N8 145.9(2) . 2
N6 U1 N8 71.9(3) . 2
O1 U1 U2 99.6(2) . .
O2 U1 U2 84.4(2) . .
O5 U1 U2 29.83(14) . .
O9 U1 U2 98.95(16) 2_656 .
O6 U1 U2 41.10(15) . .
N6 U1 U2 114.35(18) . .
N8 U1 U2 170.6(2) 2 .
O1 U1 U2 95.6(2) . 2_656
O2 U1 U2 89.7(2) . 2_656
O5 U1 U2 28.78(14) . 2_656
O9 U1 U2 41.25(16) 2_656 2_656
O6 U1 U2 98.31(15) . 2_656
N6 U1 U2 171.96(18) . 2_656
N8 U1 U2 115.81(19) 2 2_656
U2 U1 U2 57.702(11) . 2_656
O3 U2 O4 175.6(3) . .
O3 U2 O5 93.2(3) . 2_656
O4 U2 O5 91.0(3) . 2_656
O3 U2 O5 90.8(3) . .
O4 U2 O5 92.0(3) . .
O5 U2 O5 67.9(2) 2_656 .
O3 U2 O8 90.6(3) . .
O4 U2 O8 86.7(3) . .
O5 U2 O8 112.0(2) 2_656 .
O5 U2 O8 178.6(2) . .
O3 U2 O7 83.8(3) . .
O4 U2 O7 91.9(2) . .
O5 U2 O7 176.7(2) 2_656 .
O5 U2 O7 113.5(2) . .
O8 U2 O7 66.8(2) . .
O3 U2 O6 90.6(3) . .
O4 U2 O6 87.4(3) . .
O5 U2 O6 131.81(19) 2_656 .
O5 U2 O6 64.1(2) . .
O8 U2 O6 116.0(2) . .
O7 U2 O6 49.84(19) . .
O3 U2 O9 82.2(3) . .
O4 U2 O9 98.6(3) . .
O5 U2 O9 63.82(19) 2_656 .
O5 U2 O9 130.57(19) . .
O8 U2 O9 49.6(2) . .
O7 U2 O9 114.24(19) . .
O6 U2 O9 163.47(18) . .
O3 U2 C14 83.0(3) . .
O4 U2 C14 93.6(3) . .
O5 U2 C14 156.1(2) 2_656 .
O5 U2 C14 88.6(2) . .
O8 U2 C14 91.7(2) . .
O7 U2 C14 24.9(2) . .
O6 U2 C14 25.5(2) . .
O9 U2 C14 138.1(2) . .
O3 U2 C16 86.9(3) . .
O4 U2 C16 92.0(3) . .
O5 U2 C16 89.0(2) 2_656 .
O5 U2 C16 156.6(2) . .
O8 U2 C16 23.5(2) . .
O7 U2 C16 89.5(2) . .
O6 U2 C16 139.2(2) . .
O9 U2 C16 26.1(2) . .
C14 U2 C16 114.2(3) . .
O3 U2 U2 92.40(19) . 2_656
O4 U2 U2 91.80(18) . 2_656
O5 U2 U2 34.06(14) 2_656 2_656
O5 U2 U2 33.81(15) . 2_656
O8 U2 U2 146.02(16) . 2_656
O7 U2 U2 147.19(15) . 2_656
O6 U2 U2 97.82(13) . 2_656
O9 U2 U2 97.36(12) . 2_656
C14 U2 U2 122.27(19) . 2_656
C16 U2 U2 122.97(19) . 2_656
O3 U2 U1 97.3(2) . .
O4 U2 U1 83.5(2) . .
O5 U2 U1 95.12(15) 2_656 .
O5 U2 U1 28.40(15) . .
O8 U2 U1 151.32(16) . .
O7 U2 U1 86.67(15) . .
O6 U2 U1 36.85(12) . .
O9 U2 U1 158.79(12) . .
C14 U2 U1 62.23(19) . .
C16 U2 U1 173.9(2) . .
U2 U2 U1 61.432(11) 2_656 .
U1 O5 U2 123.6(3) . 2_656
U1 O5 U2 121.8(3) . .
U2 O5 U2 112.1(2) 2_656 .
C14 O6 U1 164.3(6) . .
C14 O6 U2 92.3(5) . .
U1 O6 U2 102.0(2) . .
C14 O7 U2 95.9(5) . .
C16 O8 U2 100.8(6) . .
C16 O9 U1 161.5(6) . 2_656
C16 O9 U2 92.6(5) . .
U1 O9 U2 102.2(2) 2_656 .
C2 N1 C5 107.7(8) . .
C2 N1 C6 125.0(8) . .
C5 N1 C6 127.0(8) . .
C2 N3 C4 106.5(8) . .
C2 N3 C11 126.9(8) . .
C4 N3 C11 126.6(8) . .
C18 N6 U1 158.4(8) . .
C18 N7 C19 119.3(8) . .
C19 N8 U1 151.6(8) . 2
N1 C2 N3 110.7(8) . .
C5 C4 N3 107.7(8) . .
C4 C5 N1 107.4(8) . .
N1 C6 C7 111.4(8) . .
C8 C7 C6 110.5(9) . .
C9 C8 C7 111.5(9) . .
C10 C9 C8 112.4(9) . .
N4 C10 C9 177.6(13) . .
N3 C11 C12 112.0(8) . .
C13 C12 C11 109.8(8) . .
N5 C13 C12 176.9(11) . .
O7 C14 O6 119.3(8) . .
O7 C14 C15 120.9(8) . .
O6 C14 C15 119.8(9) . .
O7 C14 U2 59.2(5) . .
O6 C14 U2 62.2(5) . .
C15 C14 U2 165.4(7) . .
O8 C16 O9 116.9(9) . .
O8 C16 C17 124.6(9) . .
O9 C16 C17 118.5(9) . .
O8 C16 U2 55.6(5) . .
O9 C16 U2 61.3(5) . .
C17 C16 U2 179.7(7) . .
N6 C18 N7 173.6(10) . .
N8 C19 N7 173.0(11) . .

loop_
_geom_bond_atom_site_label_1
_geom_bond_atom_site_label_2
_geom_bond_distance
_geom_bond_site_symmetry_2
U1 O1 1.758(7) .
U1 O2 1.766(6) .
U1 O5 2.179(6) .
U1 O9 2.383(6) 2_656
U1 O6 2.388(6) .
U1 N6 2.522(8) .
U1 N8 2.527(8) 2
U1 U2 3.8943(5) .
U1 U2 3.9155(6) 2_656
U2 O3 1.785(7) .
U2 O4 1.792(7) .
U2 O5 2.264(6) 2_656
U2 O5 2.278(6) .
U2 O8 2.529(6) .
U2 O7 2.553(6) .
U2 O6 2.618(6) .
U2 O9 2.642(7) .
U2 C14 2.957(9) .
U2 C16 3.009(10) .
U2 U2 3.7686(7) 2_656
O5 U2 2.264(6) 2_656
O6 C14 1.273(10) .
O7 C14 1.253(11) .
O8 C16 1.223(11) .
O9 C16 1.324(11) .
O9 U1 2.383(6) 2_656
N1 C2 1.314(12) .
N1 C5 1.382(11) .
N1 C6 1.458(11) .
N3 C2 1.330(11) .
N3 C4 1.390(12) .
N3 C11 1.465(12) .
N4 C10 1.147(14) .
N5 C13 1.141(12) .
N6 C18 1.154(11) .
N7 C18 1.292(12) .
N7 C19 1.294(12) .
N8 C19 1.149(12) .
N8 U1 2.527(8) 2
C4 C5 1.340(13) .
C6 C7 1.531(13) .
C7 C8 1.528(13) .
C8 C9 1.510(13) .
C9 C10 1.457(15) .
C11 C12 1.515(13) .
C12 C13 1.484(15) .
C14 C15 1.493(13) .
C16 C17 1.462(13) .

loop_
_cod_changelog_entry_id
_cod_changelog_entry_author
_cod_changelog_entry_date
_cod_changelog_entry_text
1 'Vaitkus, Antanas' 2022-06-28T19:21:00+03:00
;
 Removed the '_chemical_name_systematic' data item that had an incorrect value.
;
